data_7207182
loop_
_publ_author_name
'Li, Xian-Qiang'
'Zhang, Hua-Bin'
'Wu, Shu-Ting'
'Lin, Jian-Di'
'Lin, Ping'
'Li, Zhi-Hua'
'Du, Shao-Wu'

_publ_section_title
;
 Synthesis, structures and luminescent properties of new Pb(ii)/M(i) (M =
 K, Rb and Cs) frameworks based on dicarboxylic acids: a novel icosahedral
 Pb6-M6 SBU
;
_journal_issue 3
_journal_name_full CrystEngComm
_journal_page_first 936
_journal_paper_doi 10.1039/c1ce06111a
_journal_volume 14
_journal_year 2012
_chemical_formula_sum 'C80 H64 Cs6 N2 O39 Pb6'
_chemical_formula_weight 3717.99
_chemical_name_systematic
;
?
;
_space_group_IT_number 194
_symmetry_cell_setting hexagonal
_symmetry_space_group_name_Hall '-P 6c 2c'
_symmetry_space_group_name_H-M 'P 63/m m c'
_atom_sites_solution_hydrogens geom
_atom_sites_solution_primary direct
_atom_sites_solution_secondary difmap
_audit_creation_method SHELXL-97
_cell_angle_alpha 90.00
_cell_angle_beta 90.00
_cell_angle_gamma 120.00
_cell_formula_units_Z 2
_cell_length_a 16.231(3)
_cell_length_b 16.231(3)
_cell_length_c 24.466(5)
_cell_measurement_reflns_used 16790
_cell_measurement_temperature 293(2)
_cell_measurement_theta_max 27.4816
_cell_measurement_theta_min 2.2063
_cell_volume 5581.9(19)
_computing_structure_refinement 'SHELXL-97 (Sheldrick, 1997)'
_computing_structure_solution 'SHELXS-97 (Sheldrick, 1990)'
_diffrn_ambient_temperature 293(2)
_diffrn_detector_area_resol_mean 28.5714
_diffrn_measured_fraction_theta_full 0.996
_diffrn_measured_fraction_theta_max 0.996
_diffrn_measurement_device_type
;
Saturn724+ (2x2 bin mode)
;
_diffrn_measurement_method CCD_Profile_fitting
_diffrn_radiation_monochromator graphite
_diffrn_radiation_source 'fine-focus sealed tube'
_diffrn_radiation_type MoK\a
_diffrn_radiation_wavelength 0.71073
_diffrn_reflns_av_R_equivalents 0.0816
_diffrn_reflns_av_sigmaI/netI 0.0258
_diffrn_reflns_limit_h_max 18
_diffrn_reflns_limit_h_min -18
_diffrn_reflns_limit_k_max 17
_diffrn_reflns_limit_k_min -18
_diffrn_reflns_limit_l_max 27
_diffrn_reflns_limit_l_min -28
_diffrn_reflns_number 35165
_diffrn_reflns_theta_full 24.00
_diffrn_reflns_theta_max 24.00
_diffrn_reflns_theta_min 3.01
_exptl_absorpt_coefficient_mu 11.019
_exptl_absorpt_correction_T_max 1.0000
_exptl_absorpt_correction_T_min 0.5447
_exptl_absorpt_correction_type multi-scan
_exptl_crystal_colour Colorless
_exptl_crystal_density_diffrn 2.212
_exptl_crystal_density_method 'not measured'
_exptl_crystal_description Prism
_exptl_crystal_F_000 3383
_exptl_crystal_size_max 0.2000
_exptl_crystal_size_mid 0.2000
_exptl_crystal_size_min 0.2000
_refine_diff_density_max 3.327
_refine_diff_density_min -2.058
_refine_diff_density_rms 0.311
_refine_ls_extinction_method none
_refine_ls_goodness_of_fit_ref 1.014
_refine_ls_hydrogen_treatment mixed
_refine_ls_matrix_type full
_refine_ls_number_parameters 139
_refine_ls_number_reflns 1681
_refine_ls_number_restraints 36
_refine_ls_restrained_S_all 1.002
_refine_ls_R_factor_all 0.0622
_refine_ls_R_factor_gt 0.0615
_refine_ls_shift/su_max 0.000
_refine_ls_shift/su_mean 0.000
_refine_ls_structure_factor_coef Fsqd
_refine_ls_weighting_details 'calc w=1/[\s^2^(Fo^2^)+(0.1863P)^2^+126.3105P] where P=(Fo^2^+2Fc^2^)/3'
_refine_ls_weighting_scheme calc
_refine_ls_wR_factor_gt 0.2397
_refine_ls_wR_factor_ref 0.2407
_reflns_number_gt 1678
_reflns_number_total 1681
_reflns_threshold_expression >2sigma(I)
_cod_data_source_file c1ce06111a.txt
_cod_data_source_block compound_3
_cod_depositor_comments
;
The following automatic conversions were performed:

'_exptl_absorpt_correction_type' value 'Multi-scan' changed to
'multi-scan' according to
/home/saulius/struct/CIF-dictionaries/cif_core.dic dictionary named
'cif_core.dic' version 2.4.1 from 2010-06-29.

Automatic conversion script
Id: cif_fix_values 1715 2011-07-08 13:25:40Z adriana 
;
_cod_original_sg_symbol_H-M P63/mmc
_cod_database_code 7207182

loop_
_symmetry_equiv_pos_as_xyz
'x, y, z'
'x-y, x, z+1/2'
'-y, x-y, z'
'-x, -y, z+1/2'
'-x+y, -x, z'
'y, -x+y, z+1/2'
'-y, -x, -z+1/2'
'x-y, -y, -z'
'x, x-y, -z+1/2'
'y, x, -z'
'-x+y, y, -z+1/2'
'-x, -x+y, -z'
'-x, -y, -z'
'-x+y, -x, -z-1/2'
'y, -x+y, -z'
'x, y, -z-1/2'
'x-y, x, -z'
'-y, x-y, -z-1/2'
'y, x, z-1/2'
'-x+y, y, z'
'-x, -x+y, z-1/2'
'-y, -x, z'
'x-y, -y, z-1/2'
'x, x-y, z'

loop_
_atom_site_label
_atom_site_type_symbol
_atom_site_fract_x
_atom_site_fract_y
_atom_site_fract_z
_atom_site_U_iso_or_equiv
_atom_site_adp_type
_atom_site_occupancy
_atom_site_symmetry_multiplicity
_atom_site_calc_flag
_atom_site_refinement_flags
_atom_site_disorder_assembly
_atom_site_disorder_group
Pb1 Pb 0.29019(5) 0.14510(3) 0.02660(3) 0.0299(5) Uani 1 2 d S . .
Cs1 Cs 0.1724(7) 0.0862(3) -0.1394(7) 0.071(3) Uani 0.50 2 d SP . 1
Cs1' Cs 0.2056(7) 0.1028(4) -0.1527(7) 0.081(3) Uani 0.50 2 d SP A 2
O1 O 0.4094(7) 0.2938(7) -0.0065(4) 0.033(2) Uani 1 1 d . . .
O2 O 0.3000(7) 0.2574(7) -0.0700(5) 0.047(3) Uani 1 1 d . . .
O3 O 0.3847(11) 0.1924(5) 0.1044(6) 0.043(4) Uani 1 2 d S . .
O4 O 0.2429(12) 0.1214(6) 0.1448(6) 0.043(4) Uani 1 2 d S . .
O5 O 0.042(3) 0.084(5) -0.2500 0.050(16) Uani 0.33 4 d SPU . 1
O5' O 0.0000 0.0000 -0.2500 0.050(10) Uani 1 12 d S B 2
O6W O 0.0000 0.0000 0.0000 0.28(7) Uani 1 12 d SU . .
N1 N 0.6667 0.3333 0.0501(12) 0.036(7) Uani 1 6 d SU . .
C1 C 0.3803(10) 0.3098(11) -0.0497(6) 0.037(4) Uani 1 1 d . . .
C2 C 0.3292(15) 0.1646(8) 0.1456(8) 0.032(4) Uani 1 2 d S . .
C3 C 0.5349(7) 0.4651(7) -0.0542(8) 0.031(4) Uani 1 2 d S . .
H3A H 0.5502 0.4498 -0.0205 0.037 Uiso 1 2 calc SR . .
C4 C 0.4493(10) 0.4019(10) -0.0787(6) 0.033(3) Uani 1 1 d . . .
C5 C 0.4237(13) 0.4244(12) -0.1290(7) 0.051(4) Uani 1 1 d . . .
H5A H 0.3645 0.3841 -0.1444 0.061 Uiso 1 1 calc R . .
C6 C 0.4898(10) 0.5102(10) -0.1559(10) 0.057(7) Uani 1 2 d S . .
H6A H 0.4771 0.5229 -0.1910 0.069 Uiso 1 2 calc SR . .
C7 C 0.334(2) 0.1669(10) 0.2500 0.033(6) Uani 1 4 d S . .
H7A H 0.2677 0.1339 0.2500 0.040 Uiso 1 4 calc SR . .
C8 C 0.3809(13) 0.1904(7) 0.2015(10) 0.034(5) Uani 1 2 d S . .
C9 C 0.478(2) 0.210(2) 0.2021(12) 0.039(7) Uani 0.50 1 d PU . .
H9A H 0.5003 0.1940 0.1687 0.047 Uiso 0.50 1 calc PR . .
C10 C 0.524(3) 0.212(3) 0.2500 0.044(10) Uani 0.50 2 d SP . .
H10A H 0.5842 0.2140 0.2500 0.052 Uiso 0.50 2 d SPR . .
C11 C 0.6163(8) 0.3837(8) 0.0700(10) 0.050(6) Uani 1 2 d SU . .
H11A H 0.6161 0.3839 0.1092 0.075 Uiso 1 2 calc SR . .
H11C H 0.5520 0.3514 0.0568 0.075 Uiso 0.50 1 calc PR . .
H11B H 0.6486 0.4480 0.0568 0.075 Uiso 0.50 1 calc PR . .
C12 C 0.6667 0.3333 -0.011(3) 0.093(19) Uani 1 6 d SU . .
H12B H 0.6989 0.3011 -0.0240 0.140 Uiso 0.33 2 calc SPR . .
H12C H 0.6989 0.3977 -0.0240 0.140 Uiso 0.33 2 calc SPR . .
H12A H 0.6023 0.3011 -0.0240 0.140 Uiso 0.33 2 calc SPR . .

loop_
_atom_site_aniso_label
_atom_site_aniso_U_11
_atom_site_aniso_U_22
_atom_site_aniso_U_33
_atom_site_aniso_U_23
_atom_site_aniso_U_13
_atom_site_aniso_U_12
Pb1 0.0253(6) 0.0323(5) 0.0298(6) -0.00030(13) -0.0006(3) 0.0127(3)
Cs1 0.067(5) 0.0374(19) 0.119(8) -0.028(2) -0.056(5) 0.033(3)
Cs1' 0.085(7) 0.058(3) 0.109(7) -0.028(3) -0.057(6) 0.043(4)
O1 0.034(5) 0.035(5) 0.032(5) 0.007(4) -0.002(4) 0.019(5)
O2 0.035(6) 0.038(6) 0.049(7) -0.005(5) -0.010(5) 0.003(5)
O3 0.042(9) 0.051(7) 0.032(8) -0.006(3) -0.012(7) 0.021(4)
O4 0.051(10) 0.042(6) 0.040(8) -0.005(4) -0.011(7) 0.025(5)
O5 0.05(3) 0.05(4) 0.05(4) 0.000 0.000 0.03(2)
O5' 0.050(16) 0.050(16) 0.05(2) 0.000 0.000 0.025(8)
O6W 0.26(7) 0.26(7) 0.30(10) 0.000 0.000 0.13(4)
N1 0.036(10) 0.036(10) 0.036(16) 0.000 0.000 0.018(5)
C1 0.028(8) 0.037(8) 0.044(9) -0.006(7) 0.008(6) 0.014(7)
C2 0.028(11) 0.030(7) 0.036(11) 0.000(5) 0.001(9) 0.014(6)
C3 0.031(8) 0.031(8) 0.034(11) -0.006(4) 0.006(4) 0.019(9)
C4 0.026(7) 0.040(8) 0.039(7) 0.000(6) 0.003(6) 0.020(7)
C5 0.048(10) 0.042(10) 0.049(10) 0.001(8) -0.004(8) 0.013(7)
C6 0.065(12) 0.065(12) 0.047(14) 0.015(6) -0.015(6) 0.036(15)
C7 0.019(14) 0.017(9) 0.06(2) 0.000 0.000 0.010(7)
C8 0.022(9) 0.031(8) 0.046(12) 0.001(4) 0.001(8) 0.011(5)
C9 0.039(15) 0.039(15) 0.039(15) 0.000(12) 0.000(13) 0.020(12)
C10 0.04(3) 0.04(3) 0.04(2) 0.000 0.000 0.02(2)
C11 0.054(11) 0.054(11) 0.056(14) -0.003(5) 0.003(5) 0.036(12)
C12 0.09(3) 0.09(3) 0.09(4) 0.000 0.000 0.047(13)

loop_
_atom_type_symbol
_atom_type_description
_atom_type_scat_dispersion_real
_atom_type_scat_dispersion_imag
_atom_type_scat_source
C C 0.0033 0.0016 'International Tables Vol C Tables 4.2.6.8 and 6.1.1.4'
H H 0.0000 0.0000 'International Tables Vol C Tables 4.2.6.8 and 6.1.1.4'
Cs Cs -0.3680 2.1192 'International Tables Vol C Tables 4.2.6.8 and 6.1.1.4'
N N 0.0061 0.0033 'International Tables Vol C Tables 4.2.6.8 and 6.1.1.4'
O O 0.0106 0.0060 'International Tables Vol C Tables 4.2.6.8 and 6.1.1.4'
Pb Pb -3.3944 10.1111 'International Tables Vol C Tables 4.2.6.8 and 6.1.1.4'

loop_
_geom_angle_atom_site_label_1
_geom_angle_atom_site_label_2
_geom_angle_atom_site_label_3
_geom_angle
_geom_angle_site_symmetry_1
_geom_angle_site_symmetry_3
O3 Pb1 O1 82.8(4) . 24
O3 Pb1 O1 82.8(4) . .
O1 Pb1 O1 75.7(5) 24 .
O3 Pb1 O2 129.2(3) . 24
O1 Pb1 O2 47.7(3) 24 24
O1 Pb1 O2 93.1(3) . 24
O3 Pb1 O2 129.2(3) . .
O1 Pb1 O2 93.1(3) 24 .
O1 Pb1 O2 47.7(3) . .
O2 Pb1 O2 72.7(5) 24 .
O3 Pb1 C2 24.3(6) . .
O1 Pb1 C2 101.9(4) 24 .
O1 Pb1 C2 101.9(4) . .
O2 Pb1 C2 141.4(3) 24 .
O2 Pb1 C2 141.4(3) . .
O3 Pb1 O4 47.9(5) . .
O1 Pb1 O4 119.6(3) 24 .
O1 Pb1 O4 119.6(3) . .
O2 Pb1 O4 142.6(3) 24 .
O2 Pb1 O4 142.6(3) . .
C2 Pb1 O4 23.6(5) . .
O3 Pb1 C1 105.7(4) . 24
O1 Pb1 C1 23.3(4) 24 24
O1 Pb1 C1 83.2(4) . 24
O2 Pb1 C1 24.4(3) 24 24
O2 Pb1 C1 82.1(4) . 24
C2 Pb1 C1 122.5(4) . 24
O4 Pb1 C1 135.0(3) . 24
O3 Pb1 C1 105.7(4) . .
O1 Pb1 C1 83.2(4) 24 .
O1 Pb1 C1 23.3(4) . .
O2 Pb1 C1 82.1(4) 24 .
O2 Pb1 C1 24.4(3) . .
C2 Pb1 C1 122.5(4) . .
O4 Pb1 C1 135.0(3) . .
C1 Pb1 C1 81.4(5) 24 .
O3 Pb1 O2 78.4(3) . 15
O1 Pb1 O2 70.3(3) 24 15
O1 Pb1 O2 142.8(3) . 15
O2 Pb1 O2 75.1(4) 24 15
O2 Pb1 O2 146.9(3) . 15
C2 Pb1 O2 71.5(2) . 15
O4 Pb1 O2 67.8(2) . 15
C1 Pb1 O2 71.6(3) 24 15
C1 Pb1 O2 152.7(3) . 15
O3 Pb1 O2 78.4(3) . 10
O1 Pb1 O2 142.8(3) 24 10
O1 Pb1 O2 70.3(3) . 10
O2 Pb1 O2 146.9(3) 24 10
O2 Pb1 O2 75.1(4) . 10
C2 Pb1 O2 71.5(2) . 10
O4 Pb1 O2 67.8(2) . 10
C1 Pb1 O2 152.7(3) 24 10
C1 Pb1 O2 71.6(3) . 10
O2 Pb1 O2 134.8(4) 15 10
O3 Pb1 Pb1 121.47(10) . 15
O1 Pb1 Pb1 74.2(2) 24 15
O1 Pb1 Pb1 137.8(2) . 15
O2 Pb1 Pb1 44.7(3) 24 15
O2 Pb1 Pb1 105.5(2) . 15
C2 Pb1 Pb1 112.77(19) . 15
O4 Pb1 Pb1 100.93(17) . 15
C1 Pb1 Pb1 58.3(3) 24 15
C1 Pb1 Pb1 123.4(3) . 15
O2 Pb1 Pb1 43.3(2) 15 15
O2 Pb1 Pb1 142.74(19) 10 15
O2 Cs1 O2 70.4(6) . 24
O2 Cs1 O4 136.3(6) . 8
O2 Cs1 O4 66.7(4) 24 8
O2 Cs1 O4 66.7(4) . 10
O2 Cs1 O4 136.3(6) 24 10
O4 Cs1 O4 152.3(6) 8 10
O2 Cs1 O5 126.1(12) . 1
O2 Cs1 O5 159.0(8) 24 1
O4 Cs1 O5 97.5(13) 8 1
O4 Cs1 O5 63.3(11) 10 1
C1 O1 Pb1 107.7(9) . .
C1 O2 Pb1 79.5(9) . .
C1 O2 Pb1 114.8(10) . 17
Pb1 O2 Pb1 92.0(3) . 17
C1 O2 Cs1 148.3(11) . .
Pb1 O2 Cs1 94.7(4) . .
Pb1 O2 Cs1 96.4(3) 17 .
C2 O3 Pb1 107.3(13) . .
C2 O4 Pb1 78.0(12) . .
C12 N1 C11 109.0(15) . 5_665
C12 N1 C11 109.0(15) . 3_655
C11 N1 C11 109.9(14) 5_665 3_655
C12 N1 C11 109.0(15) . .
C11 N1 C11 109.9(14) 5_665 .
C11 N1 C11 109.9(14) 3_655 .
O1 C1 O2 125.1(14) . .
O1 C1 C4 115.8(13) . .
O2 C1 C4 119.1(14) . .
O1 C1 Pb1 49.0(7) . .
O2 C1 Pb1 76.2(9) . .
C4 C1 Pb1 164.7(10) . .
O4 C2 O3 126.8(19) . .
O4 C2 C8 118.9(17) . .
O3 C2 C8 114.3(18) . .
O4 C2 Pb1 78.4(11) . .
O3 C2 Pb1 48.4(10) . .
C8 C2 Pb1 162.7(14) . .
C4 C3 C4 121(2) . 22_665
C4 C3 H3A 119.3 . .
C4 C3 H3A 119.3 22_665 .
C3 C4 C5 120.3(15) . .
C3 C4 C1 119.9(14) . .
C5 C4 C1 119.8(13) . .
C4 C5 C6 118.9(16) . .
C4 C5 H5A 120.6 . .
C6 C5 H5A 120.6 . .
C5 C6 C5 120(2) 22_665 .
C5 C6 H6A 120.1 22_665 .
C5 C6 H6A 120.1 . .
C8 C7 C8 122(3) 16_556 .
C8 C7 H7A 119.1 16_556 .
C8 C7 H7A 119.1 . .
C7 C8 C9 117(2) . 24
C7 C8 C9 117(2) . .
C9 C8 C9 38(2) 24 .
C7 C8 C2 122.9(18) . .
C9 C8 C2 117(2) 24 .
C9 C8 C2 117(2) . .
C9 C9 C10 104(2) 24 .
C9 C9 C8 70.8(12) 24 .
C10 C9 C8 122(3) . .
C9 C9 C10 46.3(14) 24 9
C10 C9 C10 58(3) . 9
C8 C9 C10 96(2) . 9
C9 C9 H9A 116.5 24 .
C10 C9 H9A 116.5 . .
C8 C9 H9A 116.5 . .
C10 C9 H9A 136.0 9 .
C9 C10 C9 116(4) . 16_556
C9 C10 C10 76(2) . 9
C9 C10 C10 76(2) 16_556 9
C9 C10 C9 102(3) . 9
C9 C10 C9 30(2) 16_556 9
C10 C10 C9 46.3(14) 9 9
C9 C10 C9 30(2) . 24
C9 C10 C9 102(3) 16_556 24
C10 C10 C9 46.3(14) 9 24
C9 C10 C9 78(3) 9 24
C9 C10 H10A 122.1 . .
C9 C10 H10A 122.1 16_556 .
C10 C10 H10A 118.7 9 .
C9 C10 H10A 129.9 9 .
C9 C10 H10A 129.9 24 .
N1 C11 H11A 109.5 . .
N1 C11 H11C 109.5 . .
H11A C11 H11C 109.5 . .
N1 C11 H11B 109.5 . .
H11A C11 H11B 109.5 . .
H11C C11 H11B 109.5 . .
N1 C12 H12B 109.5 . .
N1 C12 H12C 109.5 . .
H12B C12 H12C 109.5 . .
N1 C12 H12A 109.5 . .
H12B C12 H12A 109.5 . .
H12C C12 H12A 109.5 . .

loop_
_geom_bond_atom_site_label_1
_geom_bond_atom_site_label_2
_geom_bond_distance
_geom_bond_site_symmetry_2
Pb1 O3 2.320(14) .
Pb1 O1 2.357(9) 24
Pb1 O1 2.357(9) .
Pb1 O2 2.939(12) 24
Pb1 O2 2.939(12) .
Pb1 C2 2.96(2) .
Pb1 O4 2.967(15) .
Pb1 C1 2.976(16) 24
Pb1 C1 2.976(16) .
Pb1 O2 3.012(13) 15
Pb1 O2 3.012(13) 10
Pb1 Pb1 4.2817(11) 15
Cs1 O2 3.023(15) .
Cs1 O2 3.023(15) 24
Cs1 O4 3.045(12) 8
Cs1 O4 3.045(12) 10
Cs1 O5 3.424(14) 1
O1 C1 1.235(19) .
O2 C1 1.249(18) .
O2 Pb1 3.012(13) 17
O3 C2 1.28(3) .
O4 C2 1.21(3) .
O5 O5 0.00(17) 1
N1 C12 1.49(7) .
N1 C11 1.50(2) 5_665
N1 C11 1.50(2) 3_655
N1 C11 1.50(2) .
C1 C4 1.52(2) .
C2 C8 1.55(3) .
C3 C4 1.384(18) .
C3 C4 1.384(18) 22_665
C3 H3A 0.9300 .
C4 C5 1.40(2) .
C5 C6 1.42(2) .
C5 H5A 0.9300 .
C6 C5 1.42(2) 22_665
C6 H6A 0.9300 .
C7 C8 1.36(3) 16_556
C7 C8 1.36(3) .
C7 H7A 0.9300 .
C8 C9 1.44(3) 24
C8 C9 1.44(3) .
C9 C9 0.95(6) 24
C9 C10 1.38(4) .
C9 C10 1.86(5) 9
C9 H9A 0.9800 .
C10 C9 1.38(4) 16_556
C10 C10 1.61(9) 9
C10 C9 1.86(5) 9
C10 C9 1.86(5) 24
C10 H10A 0.9599 .
C11 H11A 0.9600 .
C11 H11C 0.9600 .
C11 H11B 0.9600 .
C12 H12B 0.9600 .
C12 H12C 0.9600 .
C12 H12A 0.9600 .
